data_7003661
loop_
_publ_author_name
'Noonan, Kevin J. T.'
'Feldscher, Bastian'
'Bates, Joshua I.'
'Kingsley, Justin J.'
'Yam, Mandy'
'Gates, Derek P.'

_publ_section_title
;
 Chemical functionality of poly(methylenephosphine): phosphine--borane
 adducts and methylphosphonium ionomers
;
_journal_issue 33
_journal_name_full 'Dalton Transactions'
_journal_page_first 4451
_journal_page_last 4457
_journal_paper_doi 10.1039/b718140j
_journal_year 2008
_chemical_formula_moiety 'C23 H28 B P'
_chemical_formula_sum 'C23 H28 B P'
_chemical_formula_weight 346.23
_chemical_name_systematic
;
?
;
_space_group_IT_number 14
_symmetry_cell_setting monoclinic
_symmetry_space_group_name_Hall '-P 2yn'
_symmetry_space_group_name_H-M 'P 1 21/n 1'
_atom_sites_solution_hydrogens geom
_atom_sites_solution_primary direct
_atom_sites_solution_secondary difmap
_audit_creation_method SHELXL-97
_cell_angle_alpha 90.000(5)
_cell_angle_beta 99.909(5)
_cell_angle_gamma 90.000(5)
_cell_formula_units_Z 4
_cell_length_a 8.342(5)
_cell_length_b 13.896(5)
_cell_length_c 16.931(5)
_cell_measurement_reflns_used 2889
_cell_measurement_temperature 173(2)
_cell_measurement_theta_max 23.6
_cell_measurement_theta_min 1.9
_cell_volume 1933.4(15)
_computing_structure_refinement 'SHELXL-97 (Sheldrick, 1997)'
_diffrn_ambient_temperature 173(2)
_diffrn_measured_fraction_theta_full 0.990
_diffrn_measured_fraction_theta_max 0.990
_diffrn_measurement_device_type 'Bruker X8 APEX 2'
_diffrn_measurement_method 'area detector'
_diffrn_radiation_monochromator graphite
_diffrn_radiation_source 'fine-focus sealed tube'
_diffrn_radiation_type MoK\a
_diffrn_radiation_wavelength 0.71069
_diffrn_reflns_av_R_equivalents 0.0765
_diffrn_reflns_av_sigmaI/netI 0.0405
_diffrn_reflns_limit_h_max 9
_diffrn_reflns_limit_h_min -9
_diffrn_reflns_limit_k_max 15
_diffrn_reflns_limit_k_min -15
_diffrn_reflns_limit_l_max 18
_diffrn_reflns_limit_l_min -18
_diffrn_reflns_number 26106
_diffrn_reflns_theta_full 23.63
_diffrn_reflns_theta_max 23.63
_diffrn_reflns_theta_min 1.91
_exptl_absorpt_coefficient_mu 0.145
_exptl_absorpt_correction_T_max 0.971
_exptl_absorpt_correction_T_min 0.684
_exptl_absorpt_correction_type multi-scan
_exptl_crystal_colour colourless
_exptl_crystal_density_diffrn 1.189
_exptl_crystal_density_method 'not measured'
_exptl_crystal_description irregular
_exptl_crystal_F_000 744
_exptl_crystal_size_max 0.9
_exptl_crystal_size_mid 0.6
_exptl_crystal_size_min 0.2
_refine_diff_density_max 0.846
_refine_diff_density_min -0.417
_refine_diff_density_rms 0.069
_refine_ls_extinction_method none
_refine_ls_goodness_of_fit_ref 1.099
_refine_ls_hydrogen_treatment mixed
_refine_ls_matrix_type full
_refine_ls_number_parameters 232
_refine_ls_number_reflns 2889
_refine_ls_number_restraints 0
_refine_ls_restrained_S_all 1.099
_refine_ls_R_factor_all 0.1095
_refine_ls_R_factor_gt 0.0732
_refine_ls_shift/su_max 0.000
_refine_ls_shift/su_mean 0.000
_refine_ls_structure_factor_coef Fsqd
_refine_ls_weighting_details 'calc w=1/[\s^2^(Fo^2^)+(0.0973P)^2^+3.6733P] where P=(Fo^2^+2Fc^2^)/3'
_refine_ls_weighting_scheme calc
_refine_ls_wR_factor_gt 0.1898
_refine_ls_wR_factor_ref 0.2219
_reflns_number_gt 2021
_reflns_number_total 2889
_reflns_threshold_expression >2sigma(I)
_cod_data_source_file b718140j.txt
_cod_data_source_block dg061
_cod_original_sg_symbol_H-M 'P 21/n'
_cod_database_code 7003661

loop_
_symmetry_equiv_pos_as_xyz
'x, y, z'
'-x+1/2, y+1/2, -z+1/2'
'-x, -y, -z'
'x-1/2, -y-1/2, z-1/2'

loop_
_atom_site_label
_atom_site_type_symbol
_atom_site_fract_x
_atom_site_fract_y
_atom_site_fract_z
_atom_site_U_iso_or_equiv
_atom_site_adp_type
_atom_site_occupancy
_atom_site_symmetry_multiplicity
_atom_site_calc_flag
_atom_site_refinement_flags
_atom_site_disorder_assembly
_atom_site_disorder_group
C1 C -0.0975(5) 0.0230(3) 0.2753(2) 0.0394(11) Uani 1 1 d . . .
C2 C -0.2327(5) 0.0436(3) 0.3106(3) 0.0437(12) Uani 1 1 d . . .
C3 C -0.3614(7) 0.1117(5) 0.2775(3) 0.0700(17) Uani 1 1 d . . .
H3A H -0.3129 0.1745 0.2698 0.105 Uiso 1 1 calc R . .
H3B H -0.4385 0.1185 0.3148 0.105 Uiso 1 1 calc R . .
H3C H -0.4188 0.0877 0.2259 0.105 Uiso 1 1 calc R . .
C4 C -0.2468(6) -0.0031(4) 0.3821(3) 0.0506(13) Uani 1 1 d . . .
H4 H -0.3391 0.0102 0.4062 0.061 Uiso 1 1 calc R . .
C5 C -0.1356(6) -0.0661(4) 0.4184(3) 0.0500(13) Uani 1 1 d . . .
C6 C -0.1572(7) -0.1157(4) 0.4941(3) 0.0689(17) Uani 1 1 d . . .
H6A H -0.1770 -0.1844 0.4834 0.103 Uiso 1 1 calc R . .
H6B H -0.2501 -0.0877 0.5142 0.103 Uiso 1 1 calc R . .
H6C H -0.0585 -0.1078 0.5343 0.103 Uiso 1 1 calc R . .
C7 C -0.0025(7) -0.0821(4) 0.3851(3) 0.0532(13) Uani 1 1 d . . .
H7 H 0.0782 -0.1251 0.4111 0.064 Uiso 1 1 calc R . .
C8 C 0.0212(6) -0.0389(3) 0.3152(3) 0.0492(12) Uani 1 1 d . . .
C9 C 0.1828(8) -0.0601(5) 0.2920(4) 0.081(2) Uani 1 1 d . . .
H9A H 0.2653 -0.0168 0.3211 0.121 Uiso 1 1 calc R . .
H9B H 0.1758 -0.0504 0.2342 0.121 Uiso 1 1 calc R . .
H9C H 0.2132 -0.1270 0.3056 0.121 Uiso 1 1 calc R . .
C10 C -0.0246(7) -0.0269(4) 0.1197(3) 0.0644(15) Uani 1 1 d . . .
H10A H 0.0924 -0.0238 0.1189 0.097 Uiso 1 1 calc R . .
H10B H -0.0848 -0.0229 0.0648 0.097 Uiso 1 1 calc R . .
H10C H -0.0503 -0.0879 0.1439 0.097 Uiso 1 1 calc R . .
C11 C 0.0963(5) 0.1513(3) 0.1952(2) 0.0372(11) Uani 1 1 d . . .
H11 H 0.1896 0.1097 0.2196 0.045 Uiso 1 1 calc R . .
C12 C 0.1394(5) 0.1878(3) 0.1175(2) 0.0379(11) Uani 1 1 d . . .
C13 C 0.2737(6) 0.1509(4) 0.0927(3) 0.0475(12) Uani 1 1 d . . .
H13 H 0.3374 0.1035 0.1242 0.057 Uiso 1 1 calc R . .
C14 C 0.3176(6) 0.1823(4) 0.0221(3) 0.0570(14) Uani 1 1 d . . .
H14 H 0.4105 0.1556 0.0048 0.068 Uiso 1 1 calc R . .
C15 C 0.2304(7) 0.2500(4) -0.0219(3) 0.0566(14) Uani 1 1 d . . .
H15 H 0.2615 0.2713 -0.0704 0.068 Uiso 1 1 calc R . .
C16 C 0.0977(6) 0.2882(4) 0.0023(3) 0.0576(14) Uani 1 1 d . . .
H16 H 0.0360 0.3366 -0.0289 0.069 Uiso 1 1 calc R . .
C17 C 0.0525(6) 0.2566(4) 0.0724(3) 0.0484(12) Uani 1 1 d . . .
H17 H -0.0408 0.2833 0.0893 0.058 Uiso 1 1 calc R . .
C18 C 0.0816(5) 0.2267(3) 0.2566(2) 0.0345(10) Uani 1 1 d . . .
C19 C 0.2024(6) 0.2333(3) 0.3229(2) 0.0429(11) Uani 1 1 d . . .
H19 H 0.2904 0.1890 0.3291 0.052 Uiso 1 1 calc R . .
C20 C 0.1984(6) 0.3021(4) 0.3796(2) 0.0481(13) Uani 1 1 d . . .
H20 H 0.2834 0.3052 0.4247 0.058 Uiso 1 1 calc R . .
C21 C 0.0760(6) 0.3655(4) 0.3725(3) 0.0495(13) Uani 1 1 d . . .
H21 H 0.0742 0.4138 0.4121 0.059 Uiso 1 1 calc R . .
C22 C -0.0459(6) 0.3599(4) 0.3079(3) 0.0536(13) Uani 1 1 d . . .
H22 H -0.1331 0.4047 0.3026 0.064 Uiso 1 1 calc R . .
C23 C -0.0448(6) 0.2909(3) 0.2507(3) 0.0459(12) Uani 1 1 d . . .
H23 H -0.1319 0.2874 0.2065 0.055 Uiso 1 1 calc R . .
B1 B -0.2603(8) 0.1208(6) 0.1116(4) 0.0667(19) Uani 1 1 d . . .
H1A H -0.290(3) 0.183(2) 0.1329(15) 0.100 Uiso 1 1 calc R . .
H1B H -0.352(3) 0.076(2) 0.109(2) 0.100 Uiso 1 1 calc R . .
H1C H -0.2348(19) 0.130(3) 0.0574(18) 0.100 Uiso 1 1 calc R . .
P1 P -0.08194(15) 0.07161(9) 0.17750(6) 0.0429(4) Uani 1 1 d . . .

loop_
_atom_site_aniso_label
_atom_site_aniso_U_11
_atom_site_aniso_U_22
_atom_site_aniso_U_33
_atom_site_aniso_U_23
_atom_site_aniso_U_13
_atom_site_aniso_U_12
C1 0.047(3) 0.045(3) 0.029(2) -0.007(2) 0.014(2) -0.010(2)
C2 0.040(3) 0.055(3) 0.037(3) -0.011(2) 0.008(2) -0.007(2)
C3 0.057(3) 0.110(5) 0.047(3) -0.004(3) 0.020(3) 0.010(3)
C4 0.049(3) 0.074(4) 0.034(3) -0.014(2) 0.020(2) -0.021(3)
C5 0.063(3) 0.051(3) 0.036(3) -0.002(2) 0.008(2) -0.019(3)
C6 0.095(4) 0.079(4) 0.034(3) 0.003(3) 0.016(3) -0.037(4)
C7 0.074(4) 0.046(3) 0.041(3) 0.008(2) 0.015(3) -0.002(3)
C8 0.064(3) 0.046(3) 0.040(3) 0.003(2) 0.015(2) 0.009(3)
C9 0.086(4) 0.099(5) 0.063(4) 0.025(3) 0.030(3) 0.047(4)
C10 0.084(4) 0.073(4) 0.041(3) -0.015(3) 0.023(3) -0.015(3)
C11 0.036(2) 0.051(3) 0.025(2) 0.0027(19) 0.0077(18) 0.002(2)
C12 0.035(2) 0.054(3) 0.025(2) -0.001(2) 0.0055(18) -0.005(2)
C13 0.044(3) 0.066(3) 0.034(2) -0.004(2) 0.011(2) 0.003(2)
C14 0.051(3) 0.084(4) 0.042(3) -0.011(3) 0.024(2) -0.005(3)
C15 0.063(3) 0.079(4) 0.029(3) 0.004(3) 0.013(2) -0.014(3)
C16 0.056(3) 0.080(4) 0.037(3) 0.016(3) 0.009(2) -0.008(3)
C17 0.040(3) 0.069(3) 0.037(3) 0.010(2) 0.011(2) -0.002(3)
C18 0.039(2) 0.042(2) 0.024(2) 0.0060(18) 0.0113(18) -0.002(2)
C19 0.047(3) 0.054(3) 0.028(2) 0.005(2) 0.008(2) 0.003(2)
C20 0.063(3) 0.063(3) 0.019(2) 0.001(2) 0.008(2) -0.005(3)
C21 0.073(4) 0.052(3) 0.029(2) 0.001(2) 0.026(2) -0.007(3)
C22 0.059(3) 0.055(3) 0.049(3) 0.005(2) 0.018(3) 0.013(3)
C23 0.047(3) 0.057(3) 0.032(2) 0.002(2) 0.003(2) 0.008(2)
B1 0.056(4) 0.086(5) 0.059(4) 0.029(4) 0.013(3) 0.001(4)
P1 0.0471(8) 0.0578(8) 0.0251(6) 0.0003(5) 0.0097(5) -0.0053(6)

loop_
_atom_type_symbol
_atom_type_description
_atom_type_scat_dispersion_real
_atom_type_scat_dispersion_imag
_atom_type_scat_source
C C 0.0033 0.0016 'International Tables Vol C Tables 4.2.6.8 and 6.1.1.4'
H H 0.0000 0.0000 'International Tables Vol C Tables 4.2.6.8 and 6.1.1.4'
B B 0.0013 0.0007 'International Tables Vol C Tables 4.2.6.8 and 6.1.1.4'
P P 0.1023 0.0942 'International Tables Vol C Tables 4.2.6.8 and 6.1.1.4'

loop_
_geom_angle_atom_site_label_1
_geom_angle_atom_site_label_2
_geom_angle_atom_site_label_3
_geom_angle
_geom_angle_site_symmetry_1
_geom_angle_site_symmetry_3
_geom_angle_publ_flag
C2 C1 C8 118.6(4) . . ?
C2 C1 P1 120.4(4) . . ?
C8 C1 P1 121.0(3) . . ?
C1 C2 C4 118.1(5) . . ?
C1 C2 C3 124.1(4) . . ?
C4 C2 C3 117.7(4) . . ?
C2 C3 H3A 109.5 . . ?
C2 C3 H3B 109.5 . . ?
H3A C3 H3B 109.5 . . ?
C2 C3 H3C 109.5 . . ?
H3A C3 H3C 109.5 . . ?
H3B C3 H3C 109.5 . . ?
C5 C4 C2 123.0(4) . . ?
C5 C4 H4 118.5 . . ?
C2 C4 H4 118.5 . . ?
C4 C5 C7 118.0(4) . . ?
C4 C5 C6 121.2(5) . . ?
C7 C5 C6 120.8(5) . . ?
C5 C6 H6A 109.5 . . ?
C5 C6 H6B 109.5 . . ?
H6A C6 H6B 109.5 . . ?
C5 C6 H6C 109.5 . . ?
H6A C6 H6C 109.5 . . ?
H6B C6 H6C 109.5 . . ?
C5 C7 C8 122.7(5) . . ?
C5 C7 H7 118.6 . . ?
C8 C7 H7 118.6 . . ?
C7 C8 C1 119.4(5) . . ?
C7 C8 C9 114.2(5) . . ?
C1 C8 C9 126.2(4) . . ?
C8 C9 H9A 109.5 . . ?
C8 C9 H9B 109.5 . . ?
H9A C9 H9B 109.5 . . ?
C8 C9 H9C 109.5 . . ?
H9A C9 H9C 109.5 . . ?
H9B C9 H9C 109.5 . . ?
P1 C10 H10A 109.5 . . ?
P1 C10 H10B 109.5 . . ?
H10A C10 H10B 109.5 . . ?
P1 C10 H10C 109.5 . . ?
H10A C10 H10C 109.5 . . ?
H10B C10 H10C 109.5 . . ?
C18 C11 C12 115.6(4) . . ?
C18 C11 P1 112.0(3) . . ?
C12 C11 P1 111.6(3) . . ?
C18 C11 H11 105.6 . . ?
C12 C11 H11 105.6 . . ?
P1 C11 H11 105.6 . . ?
C17 C12 C13 118.8(4) . . ?
C17 C12 C11 122.9(4) . . ?
C13 C12 C11 118.3(4) . . ?
C12 C13 C14 120.1(5) . . ?
C12 C13 H13 119.9 . . ?
C14 C13 H13 119.9 . . ?
C15 C14 C13 120.4(5) . . ?
C15 C14 H14 119.8 . . ?
C13 C14 H14 119.8 . . ?
C14 C15 C16 120.2(5) . . ?
C14 C15 H15 119.9 . . ?
C16 C15 H15 119.9 . . ?
C15 C16 C17 119.6(5) . . ?
C15 C16 H16 120.2 . . ?
C17 C16 H16 120.2 . . ?
C12 C17 C16 120.8(5) . . ?
C12 C17 H17 119.6 . . ?
C16 C17 H17 119.6 . . ?
C23 C18 C19 117.5(4) . . ?
C23 C18 C11 123.9(4) . . ?
C19 C18 C11 118.6(4) . . ?
C20 C19 C18 121.3(5) . . ?
C20 C19 H19 119.4 . . ?
C18 C19 H19 119.4 . . ?
C21 C20 C19 120.7(5) . . ?
C21 C20 H20 119.6 . . ?
C19 C20 H20 119.6 . . ?
C20 C21 C22 119.1(5) . . ?
C20 C21 H21 120.4 . . ?
C22 C21 H21 120.4 . . ?
C21 C22 C23 121.1(5) . . ?
C21 C22 H22 119.5 . . ?
C23 C22 H22 119.5 . . ?
C22 C23 C18 120.2(4) . . ?
C22 C23 H23 119.9 . . ?
C18 C23 H23 119.9 . . ?
P1 B1 H1A 109.5 . . ?
P1 B1 H1B 109.5 . . ?
H1A B1 H1B 109.5 . . ?
P1 B1 H1C 109.5 . . ?
H1A B1 H1C 109.5 . . ?
H1B B1 H1C 109.5 . . ?
C10 P1 C1 106.3(2) . . ?
C10 P1 B1 102.6(3) . . ?
C1 P1 B1 121.1(3) . . ?
C10 P1 C11 105.4(2) . . ?
C1 P1 C11 105.02(19) . . ?
B1 P1 C11 115.1(3) . . ?

loop_
_geom_bond_atom_site_label_1
_geom_bond_atom_site_label_2
_geom_bond_distance
_geom_bond_site_symmetry_2
_geom_bond_publ_flag
C1 C2 1.394(6) . ?
C1 C8 1.395(7) . ?
C1 P1 1.814(4) . ?
C2 C4 1.397(7) . ?
C2 C3 1.469(7) . ?
C3 H3A 0.9800 . ?
C3 H3B 0.9800 . ?
C3 H3C 0.9800 . ?
C4 C5 1.344(7) . ?
C4 H4 0.9500 . ?
C5 C7 1.348(7) . ?
C5 C6 1.493(6) . ?
C6 H6A 0.9800 . ?
C6 H6B 0.9800 . ?
C6 H6C 0.9800 . ?
C7 C8 1.372(6) . ?
C7 H7 0.9500 . ?
C8 C9 1.496(7) . ?
C9 H9A 0.9800 . ?
C9 H9B 0.9800 . ?
C9 H9C 0.9800 . ?
C10 P1 1.795(5) . ?
C10 H10A 0.9800 . ?
C10 H10B 0.9800 . ?
C10 H10C 0.9800 . ?
C11 C18 1.496(6) . ?
C11 C12 1.510(6) . ?
C11 P1 1.837(4) . ?
C11 H11 1.0000 . ?
C12 C17 1.353(6) . ?
C12 C13 1.362(6) . ?
C13 C14 1.379(6) . ?
C13 H13 0.9500 . ?
C14 C15 1.335(7) . ?
C14 H14 0.9500 . ?
C15 C16 1.353(7) . ?
C15 H15 0.9500 . ?
C16 C17 1.378(6) . ?
C16 H16 0.9500 . ?
C17 H17 0.9500 . ?
C18 C23 1.372(6) . ?
C18 C19 1.376(6) . ?
C19 C20 1.359(6) . ?
C19 H19 0.9500 . ?
C20 C21 1.338(7) . ?
C20 H20 0.9500 . ?
C21 C22 1.362(7) . ?
C21 H21 0.9500 . ?
C22 C23 1.364(7) . ?
C22 H22 0.9500 . ?
C23 H23 0.9500 . ?
B1 P1 1.831(6) . ?
B1 H1A 0.9850 . ?
B1 H1B 0.9850 . ?
B1 H1C 0.9850 . ?

loop_
_geom_torsion_atom_site_label_1
_geom_torsion_atom_site_label_2
_geom_torsion_atom_site_label_3
_geom_torsion_atom_site_label_4
_geom_torsion
_geom_torsion_site_symmetry_1
_geom_torsion_site_symmetry_2
_geom_torsion_site_symmetry_3
_geom_torsion_site_symmetry_4
_geom_torsion_publ_flag
C8 C1 C2 C4 -3.6(7) . . . . ?
P1 C1 C2 C4 173.7(3) . . . . ?
C8 C1 C2 C3 176.3(5) . . . . ?
P1 C1 C2 C3 -6.4(7) . . . . ?
C1 C2 C4 C5 0.6(7) . . . . ?
C3 C2 C4 C5 -179.2(5) . . . . ?
C2 C4 C5 C7 2.1(7) . . . . ?
C2 C4 C5 C6 -178.9(4) . . . . ?
C4 C5 C7 C8 -1.8(8) . . . . ?
C6 C5 C7 C8 179.2(5) . . . . ?
C5 C7 C8 C1 -1.3(8) . . . . ?
C5 C7 C8 C9 175.2(5) . . . . ?
C2 C1 C8 C7 3.9(7) . . . . ?
P1 C1 C8 C7 -173.4(4) . . . . ?
C2 C1 C8 C9 -172.1(5) . . . . ?
P1 C1 C8 C9 10.6(7) . . . . ?
C18 C11 C12 C17 -54.8(6) . . . . ?
P1 C11 C12 C17 74.7(5) . . . . ?
C18 C11 C12 C13 123.9(5) . . . . ?
P1 C11 C12 C13 -106.6(4) . . . . ?
C17 C12 C13 C14 -1.2(7) . . . . ?
C11 C12 C13 C14 -179.9(4) . . . . ?
C12 C13 C14 C15 0.9(8) . . . . ?
C13 C14 C15 C16 -0.1(8) . . . . ?
C14 C15 C16 C17 -0.4(8) . . . . ?
C13 C12 C17 C16 0.6(7) . . . . ?
C11 C12 C17 C16 179.3(4) . . . . ?
C15 C16 C17 C12 0.1(8) . . . . ?
C12 C11 C18 C23 72.3(5) . . . . ?
P1 C11 C18 C23 -57.0(5) . . . . ?
C12 C11 C18 C19 -106.9(4) . . . . ?
P1 C11 C18 C19 123.8(4) . . . . ?
C23 C18 C19 C20 -1.2(6) . . . . ?
C11 C18 C19 C20 178.0(4) . . . . ?
C18 C19 C20 C21 0.1(7) . . . . ?
C19 C20 C21 C22 0.5(7) . . . . ?
C20 C21 C22 C23 0.0(7) . . . . ?
C21 C22 C23 C18 -1.2(7) . . . . ?
C19 C18 C23 C22 1.7(6) . . . . ?
C11 C18 C23 C22 -177.5(4) . . . . ?
C2 C1 P1 C10 -132.5(4) . . . . ?
C8 C1 P1 C10 44.7(4) . . . . ?
C2 C1 P1 B1 -16.4(5) . . . . ?
C8 C1 P1 B1 160.9(4) . . . . ?
C2 C1 P1 C11 116.1(4) . . . . ?
C8 C1 P1 C11 -66.7(4) . . . . ?
C18 C11 P1 C10 -168.2(3) . . . . ?
C12 C11 P1 C10 60.5(4) . . . . ?
C18 C11 P1 C1 -56.2(3) . . . . ?
C12 C11 P1 C1 172.5(3) . . . . ?
C18 C11 P1 B1 79.6(4) . . . . ?
C12 C11 P1 B1 -51.7(4) . . . . ?
